data_7025830
loop_
_publ_author_name
'Bennett, Martin A.'
'Bhargava, Suresh K.'
'Bond, Alan M.'
'Burgar, Iko M.'
'Guo, Si-Xuan'
'Kar, Gopa'
'Priv\'er, Steven H'
'Wagler, J\"org'
'Willis, Anthony C.'
'Torriero, Angel A. J.'

_publ_section_title
;
 Synthesis, X-ray structure and electrochemical oxidation of palladium(II)
 complexes of ferrocenyldiphenylphosphine.
;
_journal_issue 38
_journal_name_full 'Dalton transactions (Cambridge, England : 2003)'
_journal_page_first 9079
_journal_page_last 9090
_journal_paper_doi 10.1039/c0dt00016g
_journal_volume 39
_journal_year 2010
_chemical_compound_source 'from RMITU'
_chemical_formula_moiety 'C40 H29 F4 Fe I P2 Pd'
_chemical_formula_sum 'C40 H29 F4 Fe I P2 Pd'
_chemical_formula_weight 936.76
_space_group_IT_number 14
_symmetry_cell_setting monoclinic
_symmetry_space_group_name_Hall '-P 2yab'
_symmetry_space_group_name_H-M 'P 1 21/a 1'
_atom_sites_solution_hydrogens geom
_atom_sites_solution_primary direct
_audit_creation_date 08-11-27
_audit_creation_method CRYSTALS_ver_12.85
_audit_update_record
;
2008-11-28 - Report on C40 H29 F4 Fe I P2 Pd
by Anthony C. Willis
for Gopa Kar and Martin Bennett

2008-11-24 - passes checkcif tests with minor warnings
;
_cell_angle_alpha 90
_cell_angle_beta 115.165(3)
_cell_angle_gamma 90
_cell_formula_units_Z 4
_cell_length_a 14.9111(7)
_cell_length_b 17.6801(8)
_cell_length_c 15.0706(6)
_cell_measurement_reflns_used 302704
_cell_measurement_temperature 200
_cell_measurement_theta_max 25
_cell_measurement_theta_min 2.6
_cell_volume 3596.0(3)
_computing_cell_refinement 'DENZO/SCALEPACK (Otwinowski & Minor, 1997)'
_computing_data_collection 'COLLECT (Nonius, 1997-2001).'
_computing_data_reduction 'DENZO/SCALEPACK (Otwinowski & Minor, 1997)'
_computing_molecular_graphics
;
ORTEP-II (Johnson 1976) in teXsan (MSC, 1992-1997)
;
_computing_publication_material 'CRYSTALS (Betteridge et al., 2003)'
_computing_structure_refinement 'CRYSTALS (Betteridge et al., 2003)'
_computing_structure_solution 'SIR92 (Altomare et al., 1994)'
_diffrn_ambient_temperature 200
_diffrn_measured_fraction_theta_full 0.988
_diffrn_measured_fraction_theta_max 0.988
_diffrn_measurement_device 'Nonius KappaCCD'
_diffrn_measurement_device_type Area
_diffrn_measurement_method ' \f and \w scans with CCD '
_diffrn_radiation_monochromator graphite
_diffrn_radiation_type 'Mo K\a'
_diffrn_radiation_wavelength 0.71073
_diffrn_reflns_av_R_equivalents 0.123
_diffrn_reflns_limit_h_max 17
_diffrn_reflns_limit_h_min -17
_diffrn_reflns_limit_k_max 21
_diffrn_reflns_limit_k_min -21
_diffrn_reflns_limit_l_max 17
_diffrn_reflns_limit_l_min -17
_diffrn_reflns_number 40041
_diffrn_reflns_theta_full 25.158
_diffrn_reflns_theta_max 25.158
_diffrn_reflns_theta_min 2.740
_diffrn_standards_number 0
_exptl_absorpt_coefficient_mu 1.900
_exptl_absorpt_correction_T_max 0.936
_exptl_absorpt_correction_T_min 0.660
_exptl_absorpt_correction_type integration
_exptl_absorpt_process_details
;
via Gaussian method (Coppens, 1970) implemented in maXus (2000)
;
_exptl_crystal_colour yellow
_exptl_crystal_density_diffrn 1.730
_exptl_crystal_density_method 'not measured'
_exptl_crystal_description rod
_exptl_crystal_F_000 1840
_exptl_crystal_size_max 0.40
_exptl_crystal_size_mid 0.18
_exptl_crystal_size_min 0.04
_refine_diff_density_max 1.56
_refine_diff_density_min -1.36
_refine_ls_extinction_method None
_refine_ls_goodness_of_fit_ref 0.9123
_refine_ls_hydrogen_treatment constr
_refine_ls_matrix_type full
_refine_ls_number_parameters 443
_refine_ls_number_reflns 6339
_refine_ls_number_restraints 0
_refine_ls_R_factor_all 0.1078
_refine_ls_R_factor_gt 0.0600
_refine_ls_shift/su_max 0.000264
_refine_ls_structure_factor_coef Fsqd
_refine_ls_weighting_details
;
Method= Modified Sheldrick
w=1/[\s^2^(F^2^) + ( 0.10P)^2^ + 0.00P]
,where P=(max(Fo^2^,0) + 2Fc^2^)/3
;
_refine_ls_weighting_scheme calc
_refine_ls_wR_factor_all 0.1778
_refine_ls_wR_factor_gt 0.1543
_refine_ls_wR_factor_ref 0.1778
_reflns_limit_h_max 16
_reflns_limit_h_min -17
_reflns_limit_k_max 21
_reflns_limit_k_min 0
_reflns_limit_l_max 17
_reflns_limit_l_min 0
_reflns_number_gt 3747
_reflns_number_total 6366
_reflns_threshold_expression I>2.0\s(I)
_oxford_diffrn_Wilson_B_factor 3.16
_oxford_diffrn_Wilson_scale 52.29
_oxford_refine_ls_r_factor_ref 0.1078
_oxford_refine_ls_scale 0.16704(14)
_oxford_reflns_number_all 6339
_oxford_reflns_threshold_expression_ref I>-10.0\s(I)
_oxford_structure_analysis_title '11271621 ben0705'
_cod_data_source_file c0dt00016g.txt
_cod_data_source_block compound4
_cod_depositor_comments
;
The following automatic conversions were performed:

'_symmetry_cell_setting' value 'Monoclinic' changed to 'monoclinic'
according to /home/saulius/struct/CIF-dictionaries/cif_core.dic
dictionary named 'cif_core.dic' version 2.4.2 from 2011-04-26.

Automatic conversion script
Id: cif_fix_values 1891 2012-01-12 08:04:46Z andrius 
;
_cod_original_sg_symbol_Hall -P2yab
_cod_original_sg_symbol_H-M 'P 1 21/a 1 '
_cod_database_code 7025830

loop_
_symmetry_equiv_pos_as_xyz
x,y,z
-x,-y,-z
-x+1/2,y+1/2,-z
x+1/2,-y+1/2,z

loop_
_atom_site_label
_atom_site_type_symbol
_atom_site_fract_x
_atom_site_fract_y
_atom_site_fract_z
_atom_site_U_iso_or_equiv
_atom_site_occupancy
_atom_site_adp_type
_atom_site_refinement_flags_posn
I1 I 0.62227(6) 0.30565(4) 0.29051(7) 0.0585 1.0000 Uani .
Pd1 Pd 0.58766(6) 0.45106(4) 0.26394(6) 0.0366 1.0000 Uani .
Fe1 Fe 0.85822(12) 0.43703(10) 0.17660(12) 0.0469 1.0000 Uani .
P1 P 0.5195(2) 0.56716(14) 0.2574(2) 0.0386 1.0000 Uani .
P2 P 0.7574(2) 0.47676(14) 0.3437(2) 0.0377 1.0000 Uani .
F3 F 0.3746(6) 0.3175(4) 0.1564(6) 0.0745 1.0000 Uani .
F4 F 0.1908(6) 0.3563(5) 0.1185(7) 0.0865 1.0000 Uani .
F5 F 0.1425(5) 0.4986(5) 0.1434(5) 0.0719 1.0000 Uani .
F6 F 0.2821(5) 0.6095(4) 0.2019(5) 0.0621 1.0000 Uani .
C1 C 0.4046(8) 0.5176(6) 0.2173(7) 0.0393 1.0000 Uani .
C2 C 0.4375(7) 0.4437(5) 0.2083(9) 0.0413 1.0000 Uani .
C3 C 0.3597(10) 0.3901(7) 0.1730(9) 0.0574 1.0000 Uani .
C4 C 0.2618(9) 0.4112(8) 0.1537(9) 0.0549 1.0000 Uani .
C5 C 0.2371(9) 0.4826(8) 0.1631(9) 0.0572 1.0000 Uani .
C6 C 0.3082(8) 0.5371(7) 0.1933(8) 0.0474 1.0000 Uani .
C11 C 0.5437(8) 0.6131(5) 0.3738(8) 0.0428 1.0000 Uani .
C12 C 0.4960(8) 0.5880(6) 0.4290(9) 0.0436 1.0000 Uani .
C13 C 0.5193(10) 0.6173(6) 0.5206(10) 0.0584 1.0000 Uani .
C14 C 0.5944(11) 0.6708(7) 0.5599(10) 0.0630 1.0000 Uani .
C15 C 0.6435(9) 0.6954(6) 0.5059(10) 0.0541 1.0000 Uani .
C16 C 0.6199(8) 0.6678(6) 0.4128(9) 0.0490 1.0000 Uani .
C21 C 0.5075(8) 0.6374(6) 0.1658(8) 0.0413 1.0000 Uani .
C22 C 0.5182(9) 0.6122(7) 0.0837(8) 0.0530 1.0000 Uani .
C23 C 0.5017(10) 0.6636(9) 0.0064(11) 0.0707 1.0000 Uani .
C24 C 0.4779(10) 0.7360(9) 0.0115(11) 0.0737 1.0000 Uani .
C25 C 0.4685(13) 0.7624(8) 0.0941(12) 0.0873 1.0000 Uani .
C26 C 0.4827(9) 0.7123(6) 0.1731(9) 0.0534 1.0000 Uani .
C31 C 0.7985(7) 0.4462(5) 0.4703(7) 0.0381 1.0000 Uani .
C32 C 0.7482(9) 0.4714(7) 0.5230(9) 0.0564 1.0000 Uani .
C33 C 0.7748(10) 0.4488(8) 0.6172(9) 0.0644 1.0000 Uani .
C34 C 0.8517(10) 0.3965(8) 0.6602(9) 0.0611 1.0000 Uani .
C35 C 0.9005(10) 0.3711(7) 0.6103(10) 0.0595 1.0000 Uani .
C36 C 0.8749(8) 0.3938(6) 0.5141(8) 0.0459 1.0000 Uani .
C41 C 0.7939(7) 0.5761(6) 0.3560(8) 0.0344 1.0000 Uani .
C42 C 0.7591(8) 0.6194(5) 0.2700(9) 0.0425 1.0000 Uani .
C43 C 0.7829(9) 0.6961(6) 0.2739(10) 0.0561 1.0000 Uani .
C44 C 0.8395(9) 0.7295(6) 0.3627(10) 0.0566 1.0000 Uani .
C45 C 0.8768(9) 0.6868(6) 0.4478(10) 0.0564 1.0000 Uani .
C46 C 0.8499(8) 0.6106(6) 0.4425(9) 0.0444 1.0000 Uani .
C51 C 0.8462(8) 0.4361(6) 0.3025(9) 0.0528 1.0000 Uani .
C52 C 0.9361(8) 0.4712(7) 0.3177(8) 0.0448 1.0000 Uani .
C53 C 0.9934(8) 0.4220(9) 0.2890(10) 0.0743 1.0000 Uani .
C54 C 0.9411(10) 0.3521(7) 0.2625(10) 0.0632 1.0000 Uani .
C55 C 0.8503(10) 0.3600(6) 0.2728(10) 0.0566 1.0000 Uani .
C61 C 0.7335(11) 0.4805(8) 0.0667(10) 0.0692 1.0000 Uani .
C62 C 0.8159(12) 0.5296(9) 0.0858(10) 0.0733 1.0000 Uani .
C63 C 0.8864(13) 0.4879(12) 0.0722(12) 0.0892 1.0000 Uani .
C64 C 0.8518(13) 0.4120(11) 0.0436(10) 0.0863 1.0000 Uani .
C65 C 0.7548(12) 0.4074(9) 0.0410(10) 0.0769 1.0000 Uani .
H121 H 0.4438 0.5480 0.4021 0.0504 1.0000 Uiso R
H131 H 0.4824 0.6001 0.5590 0.0698 1.0000 Uiso R
H141 H 0.6125 0.6914 0.6271 0.0727 1.0000 Uiso R
H151 H 0.6974 0.7339 0.5346 0.0605 1.0000 Uiso R
H161 H 0.6557 0.6860 0.3739 0.0580 1.0000 Uiso R
H221 H 0.5373 0.5586 0.0792 0.0633 1.0000 Uiso R
H231 H 0.5080 0.6454 -0.0536 0.0839 1.0000 Uiso R
H241 H 0.4666 0.7711 -0.0443 0.0880 1.0000 Uiso R
H251 H 0.4520 0.8167 0.0982 0.0985 1.0000 Uiso R
H261 H 0.4749 0.7305 0.2322 0.0618 1.0000 Uiso R
H321 H 0.6912 0.5069 0.4915 0.0661 1.0000 Uiso R
H331 H 0.7395 0.4694 0.6554 0.0800 1.0000 Uiso R
H341 H 0.8699 0.3784 0.7285 0.0748 1.0000 Uiso R
H351 H 0.9568 0.3350 0.6425 0.0672 1.0000 Uiso R
H361 H 0.9107 0.3726 0.4767 0.0528 1.0000 Uiso R
H421 H 0.7170 0.5953 0.2056 0.0497 1.0000 Uiso R
H431 H 0.7589 0.7266 0.2122 0.0687 1.0000 Uiso R
H441 H 0.8539 0.7850 0.3658 0.0712 1.0000 Uiso R
H451 H 0.9221 0.7100 0.5117 0.0672 1.0000 Uiso R
H461 H 0.8725 0.5806 0.5044 0.0510 1.0000 Uiso R
H521 H 0.9563 0.5232 0.3447 0.0527 1.0000 Uiso R
H531 H 1.0583 0.4338 0.2876 0.0835 1.0000 Uiso R
H541 H 0.9638 0.3055 0.2406 0.0811 1.0000 Uiso R
H551 H 0.7994 0.3198 0.2612 0.0729 1.0000 Uiso R
H611 H 0.6706 0.4952 0.0708 0.0780 1.0000 Uiso R
H621 H 0.8211 0.5840 0.1055 0.0896 1.0000 Uiso R
H631 H 0.9525 0.5075 0.0808 0.1095 1.0000 Uiso R
H641 H 0.8885 0.3703 0.0284 0.1067 1.0000 Uiso R
H651 H 0.7108 0.3620 0.0244 0.0879 1.0000 Uiso R

loop_
_atom_site_aniso_label
_atom_site_aniso_U_11
_atom_site_aniso_U_22
_atom_site_aniso_U_33
_atom_site_aniso_U_23
_atom_site_aniso_U_13
_atom_site_aniso_U_12
I1 0.0558(5) 0.0281(4) 0.0785(6) 0.0063(4) 0.0161(5) -0.0030(3)
Pd1 0.0377(5) 0.0265(4) 0.0426(5) -0.0002(4) 0.0141(4) -0.0022(3)
Fe1 0.0409(9) 0.0535(10) 0.0457(10) -0.0038(8) 0.0179(8) 0.0040(8)
P1 0.0406(16) 0.0324(14) 0.0425(16) -0.0023(12) 0.0174(14) -0.0008(12)
P2 0.0401(16) 0.0266(13) 0.0463(17) 0.0025(12) 0.0183(14) 0.0035(11)
F3 0.067(5) 0.036(4) 0.102(6) -0.010(4) 0.017(4) -0.015(3)
F4 0.063(5) 0.080(5) 0.101(7) -0.005(5) 0.021(5) -0.037(4)
F5 0.036(4) 0.114(6) 0.063(5) -0.007(4) 0.019(4) -0.005(4)
F6 0.053(4) 0.067(5) 0.063(5) -0.010(4) 0.021(4) 0.014(3)
C1 0.041(6) 0.042(6) 0.031(6) 0.000(5) 0.011(5) 0.003(5)
C2 0.022(5) 0.028(5) 0.070(8) 0.004(5) 0.015(5) -0.006(4)
C3 0.067(9) 0.053(8) 0.043(8) 0.006(6) 0.014(7) 0.000(6)
C4 0.042(7) 0.062(8) 0.058(8) 0.005(7) 0.019(6) -0.018(6)
C5 0.038(7) 0.083(10) 0.051(8) 0.005(7) 0.020(6) 0.000(7)
C6 0.043(7) 0.058(8) 0.043(7) 0.000(6) 0.019(6) 0.002(6)
C11 0.046(7) 0.030(6) 0.044(7) 0.002(5) 0.012(6) 0.006(5)
C12 0.037(6) 0.041(6) 0.048(7) 0.001(6) 0.013(6) -0.002(5)
C13 0.075(10) 0.035(7) 0.065(10) 0.010(6) 0.029(8) 0.003(6)
C14 0.093(11) 0.045(7) 0.044(8) -0.009(6) 0.022(8) 0.002(7)
C15 0.049(7) 0.038(6) 0.065(9) -0.010(6) 0.013(7) 0.000(5)
C16 0.047(7) 0.039(6) 0.059(8) -0.010(6) 0.020(6) 0.005(5)
C21 0.037(6) 0.039(6) 0.043(7) 0.004(5) 0.012(6) 0.002(5)
C22 0.052(8) 0.061(8) 0.045(7) 0.006(6) 0.020(6) 0.012(6)
C23 0.055(8) 0.087(10) 0.068(9) 0.023(8) 0.024(7) 0.016(8)
C24 0.074(10) 0.081(11) 0.065(10) 0.028(8) 0.028(8) 0.008(8)
C25 0.109(13) 0.040(8) 0.097(12) 0.018(8) 0.028(11) 0.014(8)
C26 0.055(8) 0.038(6) 0.062(8) 0.003(6) 0.020(7) 0.008(5)
C31 0.035(6) 0.033(5) 0.038(6) 0.000(5) 0.008(5) -0.002(5)
C32 0.040(7) 0.072(8) 0.053(8) 0.012(6) 0.016(6) 0.007(6)
C33 0.058(8) 0.087(10) 0.055(8) 0.015(7) 0.031(7) 0.008(7)
C34 0.067(9) 0.078(9) 0.041(7) 0.015(7) 0.026(7) -0.001(7)
C35 0.063(9) 0.050(7) 0.056(9) 0.010(6) 0.015(7) 0.005(6)
C36 0.051(7) 0.033(6) 0.049(7) 0.006(5) 0.016(6) 0.003(5)
C41 0.030(6) 0.036(6) 0.041(6) 0.001(5) 0.019(5) 0.000(4)
C42 0.047(7) 0.030(6) 0.048(7) 0.001(5) 0.017(6) 0.000(4)
C43 0.065(8) 0.032(6) 0.075(9) 0.012(6) 0.032(8) -0.004(6)
C44 0.068(9) 0.032(6) 0.077(10) -0.007(7) 0.039(8) -0.008(6)
C45 0.053(8) 0.038(7) 0.077(10) -0.013(6) 0.026(7) -0.007(5)
C46 0.033(7) 0.035(6) 0.059(8) -0.004(5) 0.014(6) -0.004(5)
C51 0.030(6) 0.034(6) 0.067(8) -0.014(6) -0.006(6) 0.004(5)
C52 0.039(6) 0.058(7) 0.035(6) -0.017(5) 0.013(5) -0.010(5)
C53 0.016(6) 0.118(12) 0.075(10) -0.044(9) 0.006(6) 0.007(7)
C54 0.074(10) 0.049(7) 0.079(10) 0.012(7) 0.045(9) 0.022(7)
C55 0.082(10) 0.030(6) 0.070(9) 0.000(6) 0.044(8) -0.004(6)
C61 0.060(9) 0.085(10) 0.050(8) 0.001(7) 0.011(7) 0.027(8)
C62 0.085(11) 0.084(11) 0.055(9) 0.021(8) 0.033(8) 0.011(9)
C63 0.076(11) 0.126(15) 0.073(11) 0.024(11) 0.038(10) 0.013(11)
C64 0.093(13) 0.131(15) 0.043(8) 0.016(9) 0.037(9) 0.065(11)
C65 0.083(11) 0.080(10) 0.056(9) -0.022(8) 0.019(8) 0.002(9)

loop_
_atom_type_symbol
_atom_type_scat_dispersion_real
_atom_type_scat_dispersion_imag
_atom_type_scat_Cromer_Mann_a1
_atom_type_scat_Cromer_Mann_b1
_atom_type_scat_Cromer_Mann_a2
_atom_type_scat_Cromer_Mann_b2
_atom_type_scat_Cromer_Mann_a3
_atom_type_scat_Cromer_Mann_b3
_atom_type_scat_Cromer_Mann_a4
_atom_type_scat_Cromer_Mann_b4
_atom_type_scat_Cromer_Mann_c
_atom_type_scat_source
C 0.0033 0.0016 2.3100 20.8439 1.0200 10.2075 1.5886 0.5687 0.8650 51.6512 0.2156 'International Tables Vol C 4.2.6.8 and 6.1.1.4'
H 0.0000 0.0000 0.4930 10.5109 0.3229 26.1257 0.1402 3.1424 0.0408 57.7998 0.0030 'International Tables Vol C 4.2.6.8 and 6.1.1.4'
F 0.0171 0.0103 3.5392 10.2825 2.6412 4.2944 1.5170 0.2615 1.0243 26.1476 0.2776 'International Tables Vol C 4.2.6.8 and 6.1.1.4'
Fe 0.3463 0.8444 11.7695 4.7611 7.3573 0.3072 3.5222 15.3535 2.3045 76.8805 1.0369 'International Tables Vol C 4.2.6.8 and 6.1.1.4'
I -0.4742 1.8119 20.1472 4.3470 18.9949 0.3814 7.5138 27.7660 2.2735 66.8776 4.0712 'International Tables Vol C 4.2.6.8 and 6.1.1.4'
P 0.1023 0.0942 6.4345 1.9067 4.1791 27.1570 1.7800 0.5260 1.4908 68.1645 1.1149 'International Tables Vol C 4.2.6.8 and 6.1.1.4'
Pd -0.9988 1.0072 19.3319 0.6987 15.5017 7.9893 5.2954 25.2052 0.6058 76.8986 5.2659 'International Tables Vol C 4.2.6.8 and 6.1.1.4'

loop_
_exptl_crystal_face_index_h
_exptl_crystal_face_index_k
_exptl_crystal_face_index_l
_exptl_crystal_face_perp_dist
1 0 0 0.160
-1 0 0 0.180
0 1 0 0.060
0 -1 0 0.120
0 0 1 0.001
0 0 -1 0.035

loop_
_geom_angle_atom_site_label_1
_geom_angle_atom_site_label_2
_geom_angle_atom_site_label_3
_geom_angle
_geom_angle_publ_flag
I1 Pd1 P1 161.43(8) yes
I1 Pd1 P2 90.71(7) yes
P1 Pd1 P2 102.30(10) yes
I1 Pd1 C2 96.4(3) yes
P1 Pd1 C2 69.3(3) yes
P2 Pd1 C2 170.2(3) yes
C51 Fe1 C52 40.9(4) yes
C51 Fe1 C53 70.2(5) yes
C52 Fe1 C53 40.7(5) yes
C51 Fe1 C54 70.1(5) yes
C52 Fe1 C54 68.2(5) yes
C53 Fe1 C54 41.2(6) yes
C51 Fe1 C55 41.7(4) yes
C52 Fe1 C55 68.4(5) yes
C53 Fe1 C55 69.7(6) yes
C54 Fe1 C55 41.4(5) yes
C51 Fe1 C61 111.0(5) yes
C52 Fe1 C61 130.9(5) yes
C53 Fe1 C61 165.3(6) yes
C54 Fe1 C61 153.6(6) yes
C55 Fe1 C61 121.5(6) yes
C51 Fe1 C62 121.2(5) yes
C52 Fe1 C62 109.7(6) yes
C53 Fe1 C62 125.3(7) yes
C54 Fe1 C62 161.6(6) yes
C55 Fe1 C62 156.4(6) yes
C51 Fe1 C63 152.9(7) yes
C52 Fe1 C63 118.1(7) yes
C53 Fe1 C63 104.4(7) yes
C54 Fe1 C63 124.1(6) yes
C55 Fe1 C63 163.1(7) yes
C51 Fe1 C64 165.0(7) yes
C52 Fe1 C64 150.5(6) yes
C53 Fe1 C64 114.4(6) yes
C54 Fe1 C64 103.4(6) yes
C55 Fe1 C64 124.8(7) yes
C51 Fe1 C65 128.4(6) yes
C52 Fe1 C65 167.8(6) yes
C53 Fe1 C65 149.9(6) yes
C54 Fe1 C65 116.6(6) yes
C55 Fe1 C65 107.2(6) yes
C61 Fe1 C62 40.9(5) yes
C61 Fe1 C63 67.5(6) yes
C62 Fe1 C63 39.4(6) yes
C61 Fe1 C64 68.6(6) yes
C62 Fe1 C64 69.0(6) yes
C63 Fe1 C64 41.9(7) yes
C61 Fe1 C65 40.8(5) yes
C62 Fe1 C65 69.4(6) yes
C63 Fe1 C65 69.5(7) yes
C64 Fe1 C65 41.4(6) yes
Pd1 P1 C1 85.3(4) yes
Pd1 P1 C11 117.3(3) yes
C1 P1 C11 108.3(5) yes
Pd1 P1 C21 123.4(4) yes
C1 P1 C21 108.0(5) yes
C11 P1 C21 110.0(5) yes
Pd1 P2 C31 106.8(3) yes
Pd1 P2 C41 116.8(3) yes
C31 P2 C41 103.0(5) yes
Pd1 P2 C51 122.0(3) yes
C31 P2 C51 105.6(5) yes
C41 P2 C51 100.7(5) yes
P1 C1 C2 99.4(7) yes
P1 C1 C6 135.5(9) yes
C2 C1 C6 124.9(10) yes
C1 C2 Pd1 105.4(7) yes
C1 C2 C3 112.9(10) yes
Pd1 C2 C3 141.4(9) yes
C2 C3 F3 122.3(11) yes
C2 C3 C4 120.8(11) yes
F3 C3 C4 116.9(11) yes
C3 C4 F4 117.1(12) yes
C3 C4 C5 122.3(11) yes
F4 C4 C5 120.5(11) yes
F5 C5 C4 119.2(12) yes
F5 C5 C6 121.4(12) yes
C4 C5 C6 119.5(11) yes
F6 C6 C1 121.6(10) yes
F6 C6 C5 118.9(10) yes
C1 C6 C5 119.4(11) yes
P1 C11 C12 119.7(8) yes
P1 C11 C16 119.9(9) yes
C12 C11 C16 119.9(11) yes
C11 C12 C13 120.7(11) yes
C11 C12 H121 119.7 no
C13 C12 H121 119.6 no
C12 C13 C14 119.9(12) yes
C12 C13 H131 120.1 no
C14 C13 H131 120.1 no
C13 C14 C15 119.9(12) yes
C13 C14 H141 120.1 no
C15 C14 H141 120.1 no
C14 C15 C16 121.2(11) yes
C14 C15 H151 119.4 no
C16 C15 H151 119.4 no
C11 C16 C15 118.4(12) yes
C11 C16 H161 120.8 no
C15 C16 H161 120.8 no
P1 C21 C22 116.6(8) yes
P1 C21 C26 122.5(9) yes
C22 C21 C26 120.7(11) yes
C21 C22 C23 118.9(12) yes
C21 C22 H221 120.6 no
C23 C22 H221 120.6 no
C22 C23 C24 121.6(14) yes
C22 C23 H231 119.2 no
C24 C23 H231 119.2 no
C23 C24 C25 120.2(13) yes
C23 C24 H241 119.9 no
C25 C24 H241 119.9 no
C24 C25 C26 120.2(13) yes
C24 C25 H251 119.9 no
C26 C25 H251 119.9 no
C25 C26 C21 118.5(13) yes
C25 C26 H261 120.8 no
C21 C26 H261 120.8 no
P2 C31 C32 119.1(8) yes
P2 C31 C36 122.4(9) yes
C32 C31 C36 118.3(10) yes
C31 C32 C33 121.2(11) yes
C31 C32 H321 119.4 no
C33 C32 H321 119.4 no
C32 C33 C34 119.7(12) yes
C32 C33 H331 120.2 no
C34 C33 H331 120.2 no
C33 C34 C35 120.0(12) yes
C33 C34 H341 120.0 no
C35 C34 H341 120.0 no
C34 C35 C36 121.2(12) yes
C34 C35 H351 119.4 no
C36 C35 H351 119.4 no
C31 C36 C35 119.4(11) yes
C31 C36 H361 120.3 no
C35 C36 H361 120.3 no
P2 C41 C42 117.0(8) yes
P2 C41 C46 124.5(8) yes
C42 C41 C46 118.5(9) yes
C41 C42 C43 120.2(11) yes
C41 C42 H421 119.9 no
C43 C42 H421 119.9 no
C42 C43 C44 119.9(11) yes
C42 C43 H431 120.1 no
C44 C43 H431 120.1 no
C43 C44 C45 120.3(11) yes
C43 C44 H441 119.8 no
C45 C44 H441 119.9 no
C44 C45 C46 118.7(12) yes
C44 C45 H451 120.6 no
C46 C45 H451 120.7 no
C45 C46 C41 122.2(11) yes
C45 C46 H461 118.9 no
C41 C46 H461 118.9 no
P2 C51 Fe1 134.0(6) yes
P2 C51 C52 123.3(8) yes
Fe1 C51 C52 71.5(7) yes
P2 C51 C55 127.6(9) yes
Fe1 C51 C55 70.9(7) yes
C52 C51 C55 107.5(10) yes
C51 C52 Fe1 67.5(7) yes
C51 C52 C53 109.8(11) yes
Fe1 C52 C53 69.4(7) yes
C51 C52 H521 125.1 no
Fe1 C52 H521 129.7 no
C53 C52 H521 125.1 no
C52 C53 Fe1 70.0(6) yes
C52 C53 C54 106.8(11) yes
Fe1 C53 C54 69.4(7) yes
C52 C53 H531 126.6 no
Fe1 C53 H531 125.6 no
C54 C53 H531 126.6 no
C53 C54 Fe1 69.4(7) yes
C53 C54 C55 108.4(10) yes
Fe1 C54 C55 69.5(7) yes
C53 C54 H541 125.8 no
Fe1 C54 H541 126.9 no
C55 C54 H541 125.8 no
C54 C55 C51 107.2(11) yes
C54 C55 Fe1 69.1(7) yes
C51 C55 Fe1 67.4(7) yes
C54 C55 H551 126.4 no
C51 C55 H551 126.4 no
Fe1 C55 H551 128.6 no
Fe1 C61 C62 70.0(8) yes
Fe1 C61 C65 69.4(8) yes
C62 C61 C65 109.5(13) yes
Fe1 C61 H611 127.0 no
C62 C61 H611 125.3 no
C65 C61 H611 125.2 no
C61 C62 Fe1 69.2(8) yes
C61 C62 C63 107.0(15) yes
Fe1 C62 C63 68.5(9) yes
C61 C62 H621 126.5 no
Fe1 C62 H621 127.3 no
C63 C62 H621 126.5 no
C62 C63 Fe1 72.1(9) yes
C62 C63 C64 110.3(16) yes
Fe1 C63 C64 69.4(9) yes
C62 C63 H631 124.9 no
Fe1 C63 H631 125.3 no
C64 C63 H631 124.8 no
C63 C64 Fe1 68.7(9) yes
C63 C64 C65 106.8(13) yes
Fe1 C64 C65 70.1(8) yes
C63 C64 H641 126.6 no
Fe1 C64 H641 126.1 no
C65 C64 H641 126.6 no
C64 C65 C61 106.4(14) yes
C64 C65 Fe1 68.5(8) yes
C61 C65 Fe1 69.8(8) yes
C64 C65 H651 126.8 no
C61 C65 H651 126.8 no
Fe1 C65 H651 126.5 no

loop_
_geom_bond_atom_site_label_1
_geom_bond_atom_site_label_2
_geom_bond_distance
_geom_bond_publ_flag
I1 Pd1 2.6192(10) yes
Pd1 P1 2.274(3) yes
Pd1 P2 2.338(3) yes
Pd1 C2 2.034(10) yes
Fe1 C51 1.981(14) yes
Fe1 C52 2.033(11) yes
Fe1 C53 2.025(12) yes
Fe1 C54 2.024(12) yes
Fe1 C55 2.028(12) yes
Fe1 C61 2.042(13) yes
Fe1 C62 2.053(14) yes
Fe1 C63 2.006(16) yes
Fe1 C64 2.016(13) yes
Fe1 C65 2.036(14) yes
P1 C1 1.785(11) yes
P1 C11 1.823(11) yes
P1 C21 1.809(11) yes
P2 C31 1.820(10) yes
P2 C41 1.825(10) yes
P2 C51 1.831(12) yes
F3 C3 1.346(14) yes
F4 C4 1.367(13) yes
F5 C5 1.341(13) yes
F6 C6 1.359(13) yes
C1 C2 1.422(14) yes
C1 C6 1.369(15) yes
C2 C3 1.415(15) yes
C3 C4 1.410(18) yes
C4 C5 1.339(18) yes
C5 C6 1.361(17) yes
C11 C12 1.377(15) yes
C11 C16 1.416(15) yes
C12 C13 1.374(17) yes
C12 H121 1.000 no
C13 C14 1.391(17) yes
C13 H131 1.000 no
C14 C15 1.377(18) yes
C14 H141 1.000 no
C15 C16 1.383(17) yes
C15 H151 1.000 no
C16 H161 1.000 no
C21 C22 1.388(16) yes
C21 C26 1.390(14) yes
C22 C23 1.414(16) yes
C22 H221 1.000 no
C23 C24 1.34(2) yes
C23 H231 1.000 no
C24 C25 1.39(2) yes
C24 H241 1.000 no
C25 C26 1.426(18) yes
C25 H251 1.000 no
C26 H261 1.000 no
C31 C32 1.378(16) yes
C31 C36 1.398(14) yes
C32 C33 1.361(17) yes
C32 H321 1.000 no
C33 C34 1.398(17) yes
C33 H331 1.000 no
C34 C35 1.328(17) yes
C34 H341 1.000 no
C35 C36 1.392(17) yes
C35 H351 1.000 no
C36 H361 1.000 no
C41 C42 1.402(14) yes
C41 C46 1.357(14) yes
C42 C43 1.396(14) yes
C42 H421 1.000 no
C43 C44 1.376(17) yes
C43 H431 1.000 no
C44 C45 1.385(17) yes
C44 H441 1.000 no
C45 C46 1.398(14) yes
C45 H451 1.000 no
C46 H461 1.000 no
C51 C52 1.405(15) yes
C51 C55 1.427(15) yes
C52 C53 1.410(16) yes
C52 H521 1.000 no
C53 C54 1.424(19) yes
C53 H531 1.000 no
C54 C55 1.432(17) yes
C54 H541 1.000 no
C55 H551 1.000 no
C61 C62 1.430(19) yes
C61 C65 1.422(18) yes
C61 H611 1.000 no
C62 C63 1.37(2) yes
C62 H621 1.000 no
C63 C64 1.44(2) yes
C63 H631 1.000 no
C64 C65 1.43(2) yes
C64 H641 1.000 no
C65 H651 1.000 no

loop_
_geom_torsion_atom_site_label_1
_geom_torsion_atom_site_label_2
_geom_torsion_atom_site_label_3
_geom_torsion_atom_site_label_4
_geom_torsion
_geom_torsion_publ_flag
I1 Pd1 P1 C1 -36.7(5) no
I1 Pd1 P1 C11 71.5(5) no
I1 Pd1 P1 C21 -145.2(4) no
I1 Pd1 P2 C31 -64.5(3) no
I1 Pd1 P2 C41 -179.2(5) no
I1 Pd1 P2 C51 56.8(5) no
I1 Pd1 C2 C1 162.0(8) no
I1 Pd1 C2 C3 -11(2) no
Pd1 P1 C1 C2 -6.1(7) no
Pd1 P1 C1 C6 178(1) no
Pd1 P1 C11 C12 -74.4(9) no
Pd1 P1 C11 C16 97.8(8) no
Pd1 P1 C21 C22 16(1) no
Pd1 P1 C21 C26 -167.9(8) no
Pd1 P2 C31 C32 -51.9(9) no
Pd1 P2 C31 C36 123.5(8) no
Pd1 P2 C41 C42 -54(1) no
Pd1 P2 C41 C46 124(1) no
Pd1 P2 C51 Fe1 56.2(9) no
Pd1 P2 C51 C52 152.3(8) no
Pd1 P2 C51 C55 -44(1) no
Pd1 C2 C1 P1 7.1(9) no
Pd1 C2 C1 C6 -176(1) no
Pd1 C2 C3 F3 -10(3) no
Pd1 C2 C3 C4 170(1) no
Fe1 C51 P2 C31 178.1(7) no
Fe1 C51 P2 C41 -74.9(8) no
Fe1 C51 C52 C53 -56.3(9) no
Fe1 C51 C55 C54 57.8(9) no
Fe1 C52 C51 P2 -131.1(9) no
Fe1 C52 C51 C55 62.2(9) no
Fe1 C52 C53 C54 -59.9(9) no
Fe1 C53 C52 C51 55.2(8) no
Fe1 C53 C54 C55 -58.7(9) no
Fe1 C54 C53 C52 60.3(8) no
Fe1 C54 C55 C51 -56.7(8) no
Fe1 C55 C51 P2 131.4(9) no
Fe1 C55 C51 C52 -62.6(9) no
Fe1 C55 C54 C53 58.7(9) no
Fe1 C61 C62 C63 58(1) no
Fe1 C61 C65 C64 -59.0(9) no
Fe1 C62 C61 C65 -58(1) no
Fe1 C62 C63 C64 59(1) no
Fe1 C63 C62 C61 -59(1) no
Fe1 C63 C64 C65 60(1) no
Fe1 C64 C63 C62 -61(1) no
Fe1 C64 C65 C61 60(1) no
Fe1 C65 C61 C62 59(1) no
Fe1 C65 C64 C63 -59(1) no
P1 Pd1 P2 C31 102.1(3) no
P1 Pd1 P2 C41 -12.5(5) no
P1 Pd1 P2 C51 -136.5(5) no
P1 Pd1 C2 C1 -5.8(7) no
P1 Pd1 C2 C3 -179(2) no
P1 C1 C2 C3 -178(1) no
P1 C1 C6 F6 -3(2) no
P1 C1 C6 C5 179(1) no
P1 C11 C12 C13 174.4(8) no
P1 C11 C16 C15 -173.0(8) no
P1 C21 C22 C23 175.0(9) no
P1 C21 C26 C25 -176(1) no
P2 Pd1 P1 C1 -170.2(4) no
P2 Pd1 P1 C11 -62.1(5) no
P2 Pd1 P1 C21 81.2(4) no
P2 C31 C32 C33 179(1) no
P2 C31 C36 C35 -178.0(8) no
P2 C41 C42 C43 179(1) no
P2 C41 C46 C45 179(1) no
P2 C51 Fe1 C52 119(1) no
P2 C51 Fe1 C53 154(1) no
P2 C51 Fe1 C54 -161.8(9) no
P2 C51 Fe1 C55 -124(1) no
P2 C51 Fe1 C61 -10(1) no
P2 C51 Fe1 C62 34(1) no
P2 C51 Fe1 C63 71(2) no
P2 C51 Fe1 C64 -95(2) no
P2 C51 Fe1 C65 -53(1) no
P2 C51 C52 C53 172.6(9) no
P2 C51 C55 C54 -170.8(9) no
F3 C3 C2 C1 178(1) no
F3 C3 C4 F4 -1(2) no
F3 C3 C4 C5 -177(1) no
F4 C4 C3 C2 179(1) no
F4 C4 C5 F5 4(2) no
F4 C4 C5 C6 -176(1) no
F5 C5 C4 C3 180(1) no
F5 C5 C6 F6 -1(2) no
F5 C5 C6 C1 177(1) no
F6 C6 C1 C2 -179(1) no
F6 C6 C5 C4 180(1) no
C1 P1 Pd1 C2 4.5(6) no
C1 P1 C11 C12 19.8(9) no
C1 P1 C11 C16 -168.0(8) no
C1 P1 C21 C22 -80(1) no
C1 P1 C21 C26 96(1) no
C1 C2 C3 C4 -2(2) no
C1 C6 C5 C4 -3(2) no
C2 Pd1 P1 C11 112.6(6) no
C2 Pd1 P1 C21 -104.0(6) no
C2 C1 P1 C11 -123.3(8) no
C2 C1 P1 C21 117.5(8) no
C2 C1 C6 C5 4(2) no
C2 C3 C4 C5 3(2) no
C3 C2 C1 C6 -1(2) no
C3 C4 C5 C6 -1(2) no
C6 C1 P1 C11 61(1) no
C6 C1 P1 C21 -58(1) no
C11 P1 C21 C22 161.5(9) no
C11 P1 C21 C26 -22(1) no
C11 C12 C13 C14 -2(2) no
C11 C16 C15 C14 -0(2) no
C12 C11 P1 C21 137.7(8) no
C12 C11 C16 C15 -1(2) no
C12 C13 C14 C15 1(2) no
C13 C12 C11 C16 2(2) no
C13 C14 C15 C16 -0(2) no
C16 C11 P1 C21 -50.1(9) no
C21 C22 C23 C24 1(2) no
C21 C26 C25 C24 1(2) no
C22 C21 C26 C25 0(2) no
C22 C23 C24 C25 -0(2) no
C23 C22 C21 C26 -1(2) no
C23 C24 C25 C26 -1(2) no
C31 P2 C41 C42 -171(1) no
C31 P2 C41 C46 8(1) no
C31 P2 C51 C52 -86(1) no
C31 P2 C51 C55 78(1) no
C31 C32 C33 C34 -3(2) no
C31 C36 C35 C34 2(2) no
C32 C31 P2 C41 71.7(9) no
C32 C31 P2 C51 176.9(8) no
C32 C31 C36 C35 -3(2) no
C32 C33 C34 C35 2(2) no
C33 C32 C31 C36 3(2) no
C33 C34 C35 C36 -2(2) no
C36 C31 P2 C41 -113.0(9) no
C36 C31 P2 C51 -7.8(9) no
C41 P2 C51 C52 21(1) no
C41 P2 C51 C55 -175(1) no
C41 C42 C43 C44 -1(2) no
C41 C46 C45 C44 4(2) no
C42 C41 P2 C51 80(1) no
C42 C41 C46 C45 -2(2) no
C42 C43 C44 C45 3(2) no
C43 C42 C41 C46 1(2) no
C43 C44 C45 C46 -5(2) no
C46 C41 P2 C51 -101(1) no
C51 Fe1 C52 C53 123(1) no
C51 Fe1 C53 C52 -35.7(8) no
C51 Fe1 C53 C54 82(1) no
C51 Fe1 C54 C53 -82.2(9) no
C51 Fe1 C54 C55 37.7(7) no
C51 Fe1 C55 C54 -120.0(9) no
C51 Fe1 C61 C62 114(1) no
C51 Fe1 C61 C65 -125(1) no
C51 Fe1 C62 C61 -87(1) no
C51 Fe1 C62 C63 154.4(9) no
C51 Fe1 C63 C62 -54(2) no
C51 Fe1 C63 C64 -175(1) no
C51 Fe1 C64 C63 171(2) no
C51 Fe1 C64 C65 53(3) no
C51 Fe1 C65 C61 77(1) no
C51 Fe1 C65 C64 -164.8(9) no
C51 C52 Fe1 C53 -123(1) no
C51 C52 Fe1 C54 -84.4(8) no
C51 C52 Fe1 C55 -39.6(7) no
C51 C52 Fe1 C61 74(1) no
C51 C52 Fe1 C62 115.2(8) no
C51 C52 Fe1 C63 157.6(9) no
C51 C52 Fe1 C64 -163(1) no
C51 C52 Fe1 C65 31(3) no
C51 C52 C53 C54 -5(1) no
C51 C55 Fe1 C52 38.9(7) no
C51 C55 Fe1 C53 82.6(8) no
C51 C55 Fe1 C54 120.0(9) no
C51 C55 Fe1 C61 -86.7(8) no
C51 C55 Fe1 C62 -51(2) no
C51 C55 Fe1 C63 155(2) no
C51 C55 Fe1 C64 -171.2(8) no
C51 C55 Fe1 C65 -129.1(8) no
C51 C55 C54 C53 2(2) no
C52 Fe1 C51 C55 -117(1) no
C52 Fe1 C53 C54 118(1) no
C52 Fe1 C54 C53 -38.3(9) no
C52 Fe1 C54 C55 81.6(8) no
C52 Fe1 C55 C54 -81.1(8) no
C52 Fe1 C61 C62 71(1) no
C52 Fe1 C61 C65 -167(1) no
C52 Fe1 C62 C61 -130.4(9) no
C52 Fe1 C62 C63 111(1) no
C52 Fe1 C63 C62 -87.3(9) no
C52 Fe1 C63 C64 152.0(9) no
C52 Fe1 C64 C63 -57(2) no
C52 Fe1 C64 C65 -176(1) no
C52 Fe1 C65 C61 52(3) no
C52 Fe1 C65 C64 169(3) no
C52 C51 Fe1 C53 35.4(8) no
C52 C51 Fe1 C54 79.4(7) no
C52 C51 Fe1 C55 117(1) no
C52 C51 Fe1 C61 -128.9(7) no
C52 C51 Fe1 C62 -84.5(8) no
C52 C51 Fe1 C63 -48(2) no
C52 C51 Fe1 C64 146(2) no
C52 C51 Fe1 C65 -172.0(8) no
C52 C51 C55 C54 -5(1) no
C52 C53 Fe1 C54 -118(1) no
C52 C53 Fe1 C55 -80.2(9) no
C52 C53 Fe1 C61 61(3) no
C52 C53 Fe1 C62 79(1) no
C52 C53 Fe1 C63 116(1) no
C52 C53 Fe1 C64 159.8(9) no
C52 C53 Fe1 C65 -170(1) no
C52 C53 C54 C55 2(2) no
C53 Fe1 C51 C55 -81.5(8) no
C53 Fe1 C54 C55 120(1) no
C53 Fe1 C55 C54 -37.5(8) no
C53 Fe1 C61 C62 22(3) no
C53 Fe1 C61 C65 143(3) no
C53 Fe1 C62 C61 -173(1) no
C53 Fe1 C62 C63 68(1) no
C53 Fe1 C63 C62 -128.7(9) no
C53 Fe1 C63 C64 111(1) no
C53 Fe1 C64 C63 -84(1) no
C53 Fe1 C64 C65 157.3(9) no
C53 Fe1 C65 C61 -162(1) no
C53 Fe1 C65 C64 -45(2) no
C53 C52 Fe1 C54 38.8(9) no
C53 C52 Fe1 C55 83.6(9) no
C53 C52 Fe1 C61 -163(1) no
C53 C52 Fe1 C62 -122(1) no
C53 C52 Fe1 C63 -79(1) no
C53 C52 Fe1 C64 -40(2) no
C53 C52 Fe1 C65 155(3) no
C53 C52 C51 C55 6(1) no
C53 C54 Fe1 C55 -120(1) no
C53 C54 Fe1 C61 -180(2) no
C53 C54 Fe1 C62 49(2) no
C53 C54 Fe1 C63 72(1) no
C53 C54 Fe1 C64 112(1) no
C53 C54 Fe1 C65 154(1) no
C54 Fe1 C51 C55 -37.5(7) no
C54 Fe1 C61 C62 -159(2) no
C54 Fe1 C61 C65 -38(2) no
C54 Fe1 C62 C61 149(2) no
C54 Fe1 C62 C63 30(2) no
C54 Fe1 C63 C62 -168.9(8) no
C54 Fe1 C63 C64 70(1) no
C54 Fe1 C64 C63 -127(1) no
C54 Fe1 C64 C65 115(1) no
C54 Fe1 C65 C61 162(1) no
C54 Fe1 C65 C64 -80(1) no
C54 C53 Fe1 C55 38(1) no
C54 C53 Fe1 C61 179(3) no
C54 C53 Fe1 C62 -163(1) no
C54 C53 Fe1 C63 -126(1) no
C54 C53 Fe1 C64 -82(1) no
C54 C53 Fe1 C65 -52(2) no
C54 C55 Fe1 C61 153.2(8) no
C54 C55 Fe1 C62 -171(1) no
C54 C55 Fe1 C63 35(2) no
C54 C55 Fe1 C64 69(1) no
C54 C55 Fe1 C65 110.9(8) no
C55 Fe1 C61 C62 159.2(9) no
C55 Fe1 C61 C65 -80(1) no
C55 Fe1 C62 C61 -49(2) no
C55 Fe1 C62 C63 -168(1) no
C55 Fe1 C63 C62 164(2) no
C55 Fe1 C63 C64 43(2) no
C55 Fe1 C64 C63 -166.0(9) no
C55 Fe1 C64 C65 76(1) no
C55 Fe1 C65 C61 119(1) no
C55 Fe1 C65 C64 -124(1) no
C55 C51 Fe1 C61 114.3(8) no
C55 C51 Fe1 C62 158.6(8) no
C55 C51 Fe1 C63 -164(1) no
C55 C51 Fe1 C64 29(3) no
C55 C51 Fe1 C65 71.1(9) no
C55 C54 Fe1 C61 -60(2) no
C55 C54 Fe1 C62 169(2) no
C55 C54 Fe1 C63 -168.4(8) no
C55 C54 Fe1 C64 -128.1(8) no
C55 C54 Fe1 C65 -86(1) no
C61 Fe1 C62 C63 -119(1) no
C61 Fe1 C63 C62 38.2(8) no
C61 Fe1 C63 C64 -82(1) no
C61 Fe1 C64 C63 80(1) no
C61 Fe1 C64 C65 -38.4(9) no
C61 Fe1 C65 C64 118(2) no
C61 C62 Fe1 C63 119(1) no
C61 C62 Fe1 C64 81(1) no
C61 C62 Fe1 C65 37(1) no
C61 C62 C63 C64 0(2) no
C61 C65 Fe1 C62 -37(1) no
C61 C65 Fe1 C63 -79(1) no
C61 C65 Fe1 C64 -118(2) no
C61 C65 C64 C63 1(2) no
C62 Fe1 C61 C65 121(2) no
C62 Fe1 C63 C64 -121(1) no
C62 Fe1 C64 C63 36(1) no
C62 Fe1 C64 C65 -82(1) no
C62 Fe1 C65 C64 81(1) no
C62 C61 Fe1 C63 -37(1) no
C62 C61 Fe1 C64 -82(1) no
C62 C61 Fe1 C65 -121(2) no
C62 C61 C65 C64 -0(2) no
C62 C63 Fe1 C64 121(1) no
C62 C63 Fe1 C65 82(1) no
C62 C63 C64 C65 -1(2) no
C63 Fe1 C61 C65 84(1) no
C63 Fe1 C64 C65 -118(1) no
C63 Fe1 C65 C64 39(1) no
C63 C62 Fe1 C64 -38(1) no
C63 C62 Fe1 C65 -82(1) no
C63 C62 C61 C65 0(2) no
C63 C64 Fe1 C65 118(1) no
C64 Fe1 C61 C65 39(1) no
C64 C63 Fe1 C65 -38(1) no

loop_
_oxford_twin_element_scale_factors
0.7680(19)
0.2320(19)
